data_1540654
loop_
_publ_author_name
'Hu, Haibin'
'Chen, Darui'
'Gao, Haiyang'
'Zhong, Liu'
'Wu, Qing'

_publ_section_title
;
 Amine--imine palladium catalysts for living polymerization of ethylene
 and copolymerization of ethylene with methyl acrylate: incorporation of
 acrylate units into the main chain and branch end
;
_journal_issue 3
_journal_name_full 'Polym. Chem.'
_journal_page_first 529
_journal_paper_doi 10.1039/C5PY01743B
_journal_volume 7
_journal_year 2016
_chemical_formula_sum 'C64 H62 B F24 N3 O0.5 Pd'
_chemical_formula_weight 1454.38
_chemical_name_systematic
; 
 ? 
;
_space_group_IT_number 2
_symmetry_cell_setting triclinic
_symmetry_space_group_name_Hall '-P 1'
_symmetry_space_group_name_H-M 'P -1'
_atom_sites_solution_hydrogens geom
_atom_sites_solution_primary direct
_atom_sites_solution_secondary difmap
_audit_creation_method SHELXL-97
_audit_update_record
;
2015-10-23 deposited with the CCDC.
2015-12-03 downloaded from the CCDC.
;
_cell_angle_alpha 103.2350(10)
_cell_angle_beta 98.4960(10)
_cell_angle_gamma 101.5750(10)
_cell_formula_units_Z 2
_cell_length_a 12.1356(2)
_cell_length_b 13.0597(2)
_cell_length_c 22.3007(3)
_cell_measurement_temperature 293(2)
_cell_volume 3300.29(9)
_computing_structure_refinement 'SHELXL-97 (Sheldrick, 1997)'
_computing_structure_solution 'SHELXS-97 (Sheldrick, 1990)'
_diffrn_ambient_temperature 293(2)
_diffrn_measured_fraction_theta_full 0.978
_diffrn_measured_fraction_theta_max 0.978
_diffrn_radiation_monochromator graphite
_diffrn_radiation_source 'fine-focus sealed tube'
_diffrn_radiation_type MoK\a
_diffrn_radiation_wavelength 0.71073
_diffrn_reflns_av_R_equivalents 0.0572
_diffrn_reflns_av_sigmaI/netI 0.0353
_diffrn_reflns_limit_h_max 14
_diffrn_reflns_limit_h_min -14
_diffrn_reflns_limit_k_max 15
_diffrn_reflns_limit_k_min -15
_diffrn_reflns_limit_l_max 26
_diffrn_reflns_limit_l_min -26
_diffrn_reflns_number 48203
_diffrn_reflns_theta_full 24.67
_diffrn_reflns_theta_max 24.67
_diffrn_reflns_theta_min 1.65
_exptl_absorpt_coefficient_mu 0.391
_exptl_crystal_colour colorless
_exptl_crystal_density_diffrn 1.464
_exptl_crystal_density_method 'not measured'
_exptl_crystal_description block
_exptl_crystal_F_000 1476
_refine_diff_density_max 2.202
_refine_diff_density_min -1.329
_refine_diff_density_rms 0.100
_refine_ls_extinction_method none
_refine_ls_goodness_of_fit_ref 1.069
_refine_ls_hydrogen_treatment mixed
_refine_ls_matrix_type full
_refine_ls_number_parameters 909
_refine_ls_number_reflns 10990
_refine_ls_number_restraints 35
_refine_ls_restrained_S_all 1.088
_refine_ls_R_factor_all 0.0722
_refine_ls_R_factor_gt 0.0706
_refine_ls_shift/su_max 0.002
_refine_ls_shift/su_mean 0.000
_refine_ls_structure_factor_coef Fsqd
_refine_ls_weighting_details 'calc w=1/[\s^2^(Fo^2^)+(0.0866P)^2^+11.9729P] where P=(Fo^2^+2Fc^2^)/3'
_refine_ls_weighting_scheme calc
_refine_ls_wR_factor_gt 0.1780
_refine_ls_wR_factor_ref 0.1794
_reflns_number_gt 10603
_reflns_number_total 10990
_reflns_threshold_expression >2sigma(I)
_cod_data_source_file c5py01743b2.cif
_cod_data_source_block c1
_cod_depositor_comments
;
The following automatic conversions were performed:

'_symmetry_cell_setting' value 'Triclinic' changed to 'triclinic'
according to
/usr/data/users/saulius/crontab/automatic-downloads/rss-feeds/RSC/lib/dictionaries/cif_core.dic
dictionary named 'cif_core.dic' version 2.4.2 from 2011-04-26.

Automatic conversion script
Id: cif_fix_values 4268 2015-11-12 08:31:59Z antanas 

 Adding full bibliography for 1540653--1540654.cif.
;
_cod_original_sg_symbol_H-M P-1
_cod_original_formula_sum 'C64 H62 B F24 N3 O0.50 Pd'
_cod_database_code 1540654
_audit_block_doi 10.5517/cc1k38tr

loop_
_symmetry_equiv_pos_as_xyz
'x, y, z'
'-x, -y, -z'

loop_
_atom_site_label
_atom_site_type_symbol
_atom_site_fract_x
_atom_site_fract_y
_atom_site_fract_z
_atom_site_U_iso_or_equiv
_atom_site_adp_type
_atom_site_occupancy
_atom_site_symmetry_multiplicity
_atom_site_calc_flag
_atom_site_refinement_flags
_atom_site_disorder_assembly
_atom_site_disorder_group
B1 B 0.6989(4) 0.0979(4) 0.2110(2) 0.0252(10) Uani 1 1 d . . .
C1 C 0.2318(5) 0.5329(4) 0.1968(2) 0.0425(12) Uani 1 1 d . . .
C2 C 0.1307(6) 0.5605(7) 0.1815(5) 0.097(3) Uani 1 1 d . . .
C3 C 0.0785(7) 0.5315(7) 0.1197(5) 0.117(5) Uani 1 1 d . . .
H3 H 0.0088 0.5488 0.1088 0.141 Uiso 1 1 calc R . .
C4 C 0.1239(6) 0.4781(5) 0.0727(3) 0.068(2) Uani 1 1 d . . .
H4 H 0.0863 0.4601 0.0308 0.082 Uiso 1 1 calc R . .
C5 C 0.2252(5) 0.4520(5) 0.0887(2) 0.0465(13) Uani 1 1 d . . .
H5 H 0.2574 0.4162 0.0573 0.056 Uiso 1 1 calc R . .
C6 C 0.2817(5) 0.4780(4) 0.1513(2) 0.0402(11) Uani 1 1 d . . .
C7 C 0.0765(9) 0.6034(11) 0.2418(6) 0.114(4) Uani 1 1 d DU . .
C8 C -0.0373(7) 0.5516(13) 0.2353(5) 0.174(8) Uani 1 1 d . . .
H8A H -0.0673 0.5868 0.2697 0.261 Uiso 1 1 calc R . .
H8B H -0.0432 0.4772 0.2352 0.261 Uiso 1 1 calc R . .
H8C H -0.0806 0.5549 0.1964 0.261 Uiso 1 1 calc R . .
C9 C 0.0719(10) 0.7020(16) 0.2289(8) 0.185(8) Uani 1 1 d . . .
H9A H 0.0452 0.6903 0.1846 0.277 Uiso 1 1 calc R . .
H9B H 0.1472 0.7501 0.2418 0.277 Uiso 1 1 calc R . .
H9C H 0.0201 0.7336 0.2515 0.277 Uiso 1 1 calc R . .
C10 C 0.3982(7) 0.4524(7) 0.1634(4) 0.109(4) Uani 1 1 d D . .
H10 H 0.4323 0.4765 0.2085 0.130 Uiso 1 1 calc R . .
C11 C 0.3952(6) 0.3346(5) 0.1373(4) 0.0624(17) Uani 1 1 d U . .
H11A H 0.3365 0.2904 0.1514 0.094 Uiso 1 1 calc R . .
H11B H 0.4683 0.3216 0.1518 0.094 Uiso 1 1 calc R . .
H11C H 0.3787 0.3166 0.0922 0.094 Uiso 1 1 calc R . .
C12 C 0.4788(12) 0.5136(11) 0.1247(7) 0.148(5) Uani 1 1 d DU . .
H12A H 0.4471 0.4853 0.0805 0.221 Uiso 1 1 calc R . .
H12B H 0.5545 0.5021 0.1335 0.221 Uiso 1 1 calc R . .
H12C H 0.4828 0.5899 0.1371 0.221 Uiso 1 1 calc R . .
C13 C 0.2945(7) 0.5048(5) 0.3108(3) 0.102(4) Uani 1 1 d D . .
C14 C 0.4059(8) 0.4734(9) 0.3341(6) 0.125(5) Uani 1 1 d D A 2
H14A H 0.4064 0.4637 0.3756 0.188 Uiso 1 1 calc R A 2
H14B H 0.4711 0.5300 0.3354 0.188 Uiso 1 1 calc R A 2
H14C H 0.4095 0.4070 0.3060 0.188 Uiso 1 1 calc R A 2
C15 C 0.1809(7) 0.4067(5) 0.2832(3) 0.0649(19) Uani 1 1 d . A .
H15A H 0.1874 0.3493 0.3028 0.097 Uiso 1 1 calc R . .
H15B H 0.1732 0.3800 0.2386 0.097 Uiso 1 1 calc R . .
H15C H 0.1146 0.4324 0.2919 0.097 Uiso 1 1 calc R . .
C16 C 0.2988(7) 0.5702(6) 0.3699(3) 0.077(3) Uani 1 1 d D A .
C17 C 0.2540(6) 0.5235(5) 0.4176(3) 0.0572(16) Uani 1 1 d . . .
H17A H 0.1737 0.5217 0.4137 0.086 Uiso 1 1 calc R A .
H17B H 0.2946 0.5671 0.4587 0.086 Uiso 1 1 calc R . .
H17C H 0.2642 0.4512 0.4119 0.086 Uiso 1 1 calc R . .
C18 C 0.3419(5) 0.7490(4) 0.4440(2) 0.0420(13) Uani 1 1 d . A .
C19 C 0.2435(5) 0.7838(5) 0.4543(3) 0.0576(17) Uani 1 1 d . . .
C20 C 0.2451(5) 0.8440(6) 0.5146(3) 0.0584(16) Uani 1 1 d . . .
H20 H 0.1798 0.8667 0.5232 0.070 Uiso 1 1 calc R . .
C21 C 0.3399(5) 0.8707(5) 0.5613(3) 0.0475(13) Uani 1 1 d . . .
H21 H 0.3381 0.9096 0.6016 0.057 Uiso 1 1 calc R . .
C22 C 0.4378(4) 0.8406(4) 0.5495(2) 0.0363(11) Uani 1 1 d . . .
H22 H 0.5025 0.8611 0.5817 0.044 Uiso 1 1 calc R . .
C23 C 0.4427(4) 0.7797(4) 0.4901(2) 0.0326(10) Uani 1 1 d . . .
C24 C 0.1359(7) 0.7627(9) 0.4042(4) 0.098(4) Uani 1 1 d . . .
C25 C 0.0345(5) 0.6896(6) 0.4154(4) 0.0666(18) Uani 1 1 d . . .
H25A H 0.0566 0.6283 0.4260 0.100 Uiso 1 1 calc R . .
H25B H -0.0246 0.6650 0.3779 0.100 Uiso 1 1 calc R . .
H25C H 0.0060 0.7283 0.4494 0.100 Uiso 1 1 calc R . .
C26 C 0.1062(11) 0.8747(10) 0.4022(7) 0.143(5) Uani 1 1 d U . .
H26A H 0.0246 0.8661 0.3970 0.215 Uiso 1 1 calc R . .
H26B H 0.1320 0.8973 0.3676 0.215 Uiso 1 1 calc R . .
H26C H 0.1440 0.9284 0.4408 0.215 Uiso 1 1 calc R . .
C27 C 0.5542(6) 0.7514(5) 0.4790(3) 0.0540(15) Uani 1 1 d . . .
C28 C 0.5782(8) 0.6638(8) 0.5122(5) 0.098(3) Uani 1 1 d . . .
H28A H 0.6545 0.6553 0.5103 0.147 Uiso 1 1 calc R . .
H28B H 0.5236 0.5962 0.4914 0.147 Uiso 1 1 calc R . .
H28C H 0.5714 0.6858 0.5553 0.147 Uiso 1 1 calc R . .
C29 C 0.6557(6) 0.8498(7) 0.5025(4) 0.0669(19) Uani 1 1 d . . .
H29A H 0.6397 0.9065 0.4843 0.100 Uiso 1 1 calc R . .
H29B H 0.7230 0.8303 0.4905 0.100 Uiso 1 1 calc R . .
H29C H 0.6684 0.8748 0.5475 0.100 Uiso 1 1 calc R . .
C30 C 0.4325(9) 0.8928(5) 0.3574(3) 0.096(3) Uani 1 1 d . . .
H30A H 0.4855 0.8945 0.3943 0.144 Uiso 1 1 calc R . .
H30B H 0.3722 0.9254 0.3696 0.144 Uiso 1 1 calc R . .
H30C H 0.4721 0.9323 0.3324 0.144 Uiso 1 1 calc R . .
C31 C 0.3870(6) 0.7798(4) 0.1772(3) 0.0495(14) Uani 1 1 d . A .
C32 C 0.3872(8) 0.7727(7) 0.1116(4) 0.082(2) Uani 1 1 d . . .
H32A H 0.3976 0.7031 0.0914 0.124 Uiso 1 1 calc R . .
H32B H 0.4488 0.8286 0.1082 0.124 Uiso 1 1 calc R . .
H32C H 0.3154 0.7816 0.0917 0.124 Uiso 1 1 calc R . .
C33 C 0.7101(4) -0.0273(3) 0.20448(19) 0.0248(9) Uani 1 1 d . . .
C34 C 0.7150(4) -0.0959(4) 0.1470(2) 0.0344(10) Uani 1 1 d . . .
H34 H 0.7147 -0.0689 0.1118 0.041 Uiso 1 1 calc R . .
C35 C 0.7204(5) -0.2037(4) 0.1409(2) 0.0410(12) Uani 1 1 d . . .
C36 C 0.7227(4) -0.2456(4) 0.1926(2) 0.0367(11) Uani 1 1 d . . .
H36 H 0.7286 -0.3166 0.1890 0.044 Uiso 1 1 calc R . .
C37 C 0.7162(4) -0.1808(4) 0.2491(2) 0.0342(10) Uani 1 1 d . . .
C38 C 0.7098(4) -0.0738(4) 0.2545(2) 0.0297(9) Uani 1 1 d . . .
H38 H 0.7051 -0.0318 0.2933 0.036 Uiso 1 1 calc R . .
C39 C 0.7258(8) -0.2723(5) 0.0782(3) 0.071(2) Uani 1 1 d . . .
C40 C 0.7192(6) -0.2260(5) 0.3046(3) 0.0570(17) Uani 1 1 d . . .
C41 C 0.7629(4) 0.1781(4) 0.28045(19) 0.0257(9) Uani 1 1 d . . .
C42 C 0.7296(4) 0.2708(4) 0.3081(2) 0.0291(9) Uani 1 1 d . . .
H42 H 0.6630 0.2843 0.2885 0.035 Uiso 1 1 calc R . .
C43 C 0.7924(4) 0.3442(4) 0.3643(2) 0.0334(10) Uani 1 1 d . . .
C44 C 0.8915(4) 0.3284(4) 0.3954(2) 0.0353(10) Uani 1 1 d . . .
H44 H 0.9325 0.3769 0.4332 0.042 Uiso 1 1 calc R . .
C45 C 0.9287(4) 0.2375(4) 0.3683(2) 0.0321(10) Uani 1 1 d . . .
C46 C 0.8653(4) 0.1643(4) 0.3126(2) 0.0283(9) Uani 1 1 d . . .
H46 H 0.8915 0.1037 0.2960 0.034 Uiso 1 1 calc R . .
C47 C 0.7467(5) 0.4390(4) 0.3911(3) 0.0438(12) Uani 1 1 d . . .
C48 C 1.0355(4) 0.2153(4) 0.3997(2) 0.0399(11) Uani 1 1 d . . .
C49 C 0.7649(4) 0.1540(3) 0.16308(19) 0.0254(9) Uani 1 1 d . . .
C50 C 0.7275(4) 0.2336(4) 0.1390(2) 0.0296(9) Uani 1 1 d . . .
H50 H 0.6622 0.2538 0.1496 0.035 Uiso 1 1 calc R . .
C51 C 0.7841(4) 0.2836(4) 0.0998(2) 0.0342(10) Uani 1 1 d . . .
C52 C 0.8820(4) 0.2580(4) 0.0834(2) 0.0364(11) Uani 1 1 d . . .
H52 H 0.9198 0.2915 0.0571 0.044 Uiso 1 1 calc R . .
C53 C 0.9227(4) 0.1807(4) 0.1075(2) 0.0330(10) Uani 1 1 d . . .
C54 C 0.8661(4) 0.1310(4) 0.1465(2) 0.0300(10) Uani 1 1 d . . .
H54 H 0.8963 0.0803 0.1624 0.036 Uiso 1 1 calc R . .
C55 C 0.7336(5) 0.3649(5) 0.0744(3) 0.0492(14) Uani 1 1 d . . .
C56 C 1.0303(4) 0.1528(5) 0.0920(3) 0.0451(13) Uani 1 1 d . . .
C57 C 0.5605(4) 0.0881(3) 0.1930(2) 0.0253(9) Uani 1 1 d . . .
C58 C 0.4895(4) 0.0978(4) 0.2366(2) 0.0285(9) Uani 1 1 d . . .
H58 H 0.5219 0.1142 0.2791 0.034 Uiso 1 1 calc R . .
C59 C 0.3707(4) 0.0834(4) 0.2182(2) 0.0314(10) Uani 1 1 d . B .
C60 C 0.3193(4) 0.0573(4) 0.1553(2) 0.0365(11) Uani 1 1 d . . .
H60 H 0.2404 0.0471 0.1431 0.044 Uiso 1 1 calc R . .
C61 C 0.3876(4) 0.0465(4) 0.1109(2) 0.0343(11) Uani 1 1 d . . .
C62 C 0.5058(4) 0.0609(4) 0.1296(2) 0.0303(10) Uani 1 1 d . . .
H62 H 0.5498 0.0522 0.0989 0.036 Uiso 1 1 calc R . .
C63 C 0.2979(5) 0.0979(5) 0.2666(2) 0.0428(13) Uani 1 1 d . . .
C64 C 0.3365(5) 0.0197(5) 0.0422(2) 0.0477(14) Uani 1 1 d . . .
F1 F 0.7678(8) -0.3520(4) 0.0802(2) 0.150(3) Uani 1 1 d . . .
F2 F 0.6244(7) -0.3087(9) 0.0413(3) 0.204(5) Uani 1 1 d . . .
F3 F 0.7799(7) -0.2199(4) 0.0437(2) 0.116(2) Uani 1 1 d . . .
F4 F 0.7127(11) -0.1580(5) 0.3551(3) 0.218(6) Uani 1 1 d . . .
F5 F 0.6292(5) -0.3021(6) 0.3007(4) 0.145(3) Uani 1 1 d . . .
F6 F 0.8027(4) -0.2702(6) 0.3148(2) 0.109(2) Uani 1 1 d . . .
F7 F 0.7293(5) 0.4984(3) 0.35096(18) 0.0792(13) Uani 1 1 d . . .
F8 F 0.6465(3) 0.4100(3) 0.4079(2) 0.0665(10) Uani 1 1 d . . .
F9 F 0.8165(3) 0.5076(3) 0.44309(18) 0.0689(11) Uani 1 1 d . . .
F10 F 1.0138(3) 0.1312(3) 0.42320(19) 0.0649(10) Uani 1 1 d . . .
F11 F 1.1067(3) 0.1981(4) 0.36133(17) 0.0783(13) Uani 1 1 d . . .
F12 F 1.0967(3) 0.2983(3) 0.44807(18) 0.0696(11) Uani 1 1 d . . .
F13 F 0.6283(3) 0.3201(3) 0.03856(17) 0.0593(9) Uani 1 1 d . . .
F14 F 0.7208(4) 0.4456(3) 0.1199(2) 0.0825(14) Uani 1 1 d . . .
F15 F 0.7950(4) 0.4099(4) 0.0389(3) 0.0975(17) Uani 1 1 d . . .
F16 F 1.1213(3) 0.2042(4) 0.1375(2) 0.0756(12) Uani 1 1 d . . .
F17 F 1.0254(3) 0.0473(3) 0.0842(2) 0.0785(13) Uani 1 1 d . . .
F18 F 1.0544(4) 0.1753(4) 0.0397(2) 0.0866(14) Uani 1 1 d . . .
F19 F 0.3558(6) 0.1582(15) 0.3217(3) 0.127(6) Uani 0.72(2) 1 d P B 2
F20 F 0.2156(9) 0.1438(11) 0.2511(3) 0.081(4) Uani 0.72(2) 1 d P B 2
F21 F 0.2499(14) 0.0053(9) 0.2754(8) 0.133(7) Uani 0.72(2) 1 d P B 2
F22 F 0.3570(4) -0.0702(3) 0.01021(15) 0.0716(11) Uani 1 1 d . . .
F23 F 0.2325(4) 0.0218(7) 0.02941(18) 0.138(3) Uani 1 1 d . . .
F24 F 0.3910(5) 0.0922(4) 0.01370(18) 0.0894(14) Uani 1 1 d . . .
F19' F 0.313(2) 0.2021(12) 0.2955(11) 0.073(7) Uani 0.28(2) 1 d PU B 1
F20' F 0.1867(10) 0.057(3) 0.2466(7) 0.073(9) Uani 0.28(2) 1 d P B 1
F21' F 0.3183(19) 0.056(2) 0.3120(8) 0.060(6) Uani 0.28(2) 1 d P B 1
H7 H 0.134(5) 0.607(6) 0.279(2) 0.072 Uiso 1 1 d D . .
H24 H 0.155(8) 0.732(7) 0.374(4) 0.072 Uiso 1 1 d . . .
H27 H 0.550(6) 0.728(6) 0.428(4) 0.072 Uiso 1 1 d . . .
H1N H 0.360(2) 0.583(7) 0.258(4) 0.072 Uiso 1 1 d D . .
N1 N 0.2947(7) 0.5695(4) 0.2620(2) 0.072(2) Uani 1 1 d D A .
N2 N 0.3431(7) 0.6811(4) 0.3827(2) 0.077(2) Uani 1 1 d . . .
N3 N 0.3839(4) 0.7781(3) 0.2276(2) 0.0418(10) Uani 1 1 d . . .
O1 O 0.0313(16) 0.9118(13) 0.1769(10) 0.070(6) Uani 0.25 1 d P . .
O2 O 0.0925(18) 0.7401(19) 0.0876(9) 0.073(6) Uani 0.25 1 d P . .
Pd1 Pd 0.36447(3) 0.73774(2) 0.306798(15) 0.02624(14) Uani 1 1 d . A .

loop_
_atom_site_aniso_label
_atom_site_aniso_U_11
_atom_site_aniso_U_22
_atom_site_aniso_U_33
_atom_site_aniso_U_23
_atom_site_aniso_U_13
_atom_site_aniso_U_12
B1 0.028(2) 0.029(2) 0.020(2) 0.0037(19) 0.0043(19) 0.015(2)
C1 0.053(3) 0.034(3) 0.030(3) -0.006(2) 0.016(2) -0.002(2)
C2 0.038(3) 0.080(5) 0.122(7) -0.064(5) 0.008(4) 0.006(3)
C3 0.065(5) 0.078(6) 0.148(9) -0.064(6) -0.048(5) 0.038(4)
C4 0.073(5) 0.050(4) 0.059(4) 0.008(3) -0.027(3) 0.003(3)
C5 0.054(3) 0.050(3) 0.027(3) -0.001(2) 0.014(2) 0.003(3)
C6 0.048(3) 0.036(3) 0.031(2) -0.005(2) 0.006(2) 0.013(2)
C7 0.088(6) 0.132(7) 0.103(6) -0.017(5) 0.010(5) 0.049(6)
C8 0.044(5) 0.302(19) 0.095(7) -0.098(10) -0.001(4) 0.044(7)
C9 0.082(7) 0.30(2) 0.202(15) 0.169(16) -0.038(8) 0.035(10)
C10 0.079(6) 0.083(6) 0.115(7) -0.056(5) -0.042(5) 0.047(5)
C11 0.058(4) 0.048(3) 0.079(4) 0.002(3) 0.019(3) 0.022(3)
C12 0.114(7) 0.132(8) 0.200(10) 0.042(7) 0.054(7) 0.023(6)
C13 0.177(10) 0.036(3) 0.076(5) -0.015(3) 0.086(6) -0.019(5)
C14 0.100(7) 0.146(9) 0.222(13) 0.143(10) 0.080(8) 0.096(7)
C15 0.097(5) 0.032(3) 0.056(4) -0.001(3) 0.032(4) -0.005(3)
C16 0.088(5) 0.060(4) 0.056(4) 0.037(3) -0.029(4) -0.034(4)
C17 0.079(4) 0.035(3) 0.052(3) 0.016(3) 0.005(3) 0.002(3)
C18 0.065(4) 0.028(2) 0.022(2) 0.0066(19) -0.008(2) -0.003(2)
C19 0.040(3) 0.065(4) 0.064(4) 0.042(3) -0.008(3) -0.008(3)
C20 0.041(3) 0.076(4) 0.076(5) 0.043(4) 0.021(3) 0.020(3)
C21 0.059(4) 0.041(3) 0.045(3) 0.008(2) 0.025(3) 0.014(3)
C22 0.043(3) 0.036(3) 0.023(2) 0.0012(19) 0.002(2) 0.006(2)
C23 0.044(3) 0.030(2) 0.024(2) 0.0067(19) 0.007(2) 0.010(2)
C24 0.054(5) 0.133(9) 0.098(7) 0.083(7) -0.031(5) -0.022(5)
C25 0.041(3) 0.081(5) 0.071(4) 0.024(4) -0.004(3) 0.007(3)
C26 0.117(7) 0.127(7) 0.171(8) 0.085(7) -0.050(6) 0.005(6)
C27 0.074(4) 0.059(4) 0.053(3) 0.028(3) 0.034(3) 0.040(3)
C28 0.107(7) 0.105(7) 0.153(9) 0.091(7) 0.079(6) 0.083(6)
C29 0.049(4) 0.093(5) 0.078(5) 0.045(4) 0.023(3) 0.027(4)
C30 0.174(9) 0.029(3) 0.048(4) 0.014(3) -0.040(5) -0.019(4)
C31 0.065(4) 0.036(3) 0.054(4) 0.017(3) 0.025(3) 0.014(3)
C32 0.119(7) 0.094(6) 0.067(5) 0.054(4) 0.046(5) 0.043(5)
C33 0.024(2) 0.028(2) 0.023(2) 0.0021(17) 0.0024(16) 0.0122(17)
C34 0.048(3) 0.031(2) 0.026(2) 0.0062(19) 0.005(2) 0.019(2)
C35 0.059(3) 0.034(3) 0.033(3) 0.004(2) 0.009(2) 0.025(2)
C36 0.042(3) 0.028(2) 0.045(3) 0.009(2) 0.012(2) 0.017(2)
C37 0.035(2) 0.037(3) 0.039(3) 0.016(2) 0.015(2) 0.015(2)
C38 0.030(2) 0.035(2) 0.028(2) 0.0075(19) 0.0113(18) 0.0147(19)
C39 0.134(7) 0.042(3) 0.038(3) 0.003(3) 0.012(4) 0.038(4)
C40 0.089(5) 0.047(3) 0.062(4) 0.030(3) 0.051(4) 0.033(3)
C41 0.029(2) 0.029(2) 0.021(2) 0.0059(17) 0.0065(17) 0.0106(18)
C42 0.033(2) 0.030(2) 0.026(2) 0.0056(18) 0.0074(18) 0.0122(19)
C43 0.042(3) 0.028(2) 0.028(2) 0.0033(19) 0.010(2) 0.006(2)
C44 0.039(3) 0.036(3) 0.023(2) -0.0007(19) 0.0048(19) 0.004(2)
C45 0.030(2) 0.039(3) 0.025(2) 0.0075(19) 0.0042(18) 0.005(2)
C46 0.029(2) 0.032(2) 0.025(2) 0.0047(18) 0.0069(18) 0.0121(19)
C47 0.056(3) 0.033(3) 0.041(3) 0.000(2) 0.014(2) 0.014(2)
C48 0.031(3) 0.050(3) 0.031(2) 0.004(2) 0.000(2) 0.005(2)
C49 0.027(2) 0.027(2) 0.020(2) -0.0015(17) 0.0027(16) 0.0122(18)
C50 0.031(2) 0.033(2) 0.026(2) 0.0034(18) 0.0053(18) 0.0149(19)
C51 0.037(3) 0.031(2) 0.032(2) 0.008(2) 0.001(2) 0.008(2)
C52 0.038(3) 0.040(3) 0.030(2) 0.007(2) 0.009(2) 0.007(2)
C53 0.027(2) 0.038(3) 0.028(2) -0.0033(19) 0.0060(18) 0.007(2)
C54 0.030(2) 0.032(2) 0.028(2) 0.0034(18) 0.0026(18) 0.0147(19)
C55 0.052(3) 0.048(3) 0.054(3) 0.026(3) 0.008(3) 0.015(3)
C56 0.033(3) 0.049(3) 0.051(3) 0.003(3) 0.017(2) 0.009(2)
C57 0.030(2) 0.023(2) 0.024(2) 0.0018(17) 0.0053(17) 0.0145(18)
C58 0.034(2) 0.032(2) 0.023(2) 0.0067(18) 0.0055(18) 0.018(2)
C59 0.033(2) 0.037(2) 0.031(2) 0.0089(19) 0.0112(19) 0.021(2)
C60 0.029(2) 0.045(3) 0.035(3) 0.001(2) 0.0035(19) 0.020(2)
C61 0.035(2) 0.042(3) 0.025(2) -0.002(2) 0.0020(19) 0.021(2)
C62 0.031(2) 0.034(2) 0.025(2) -0.0024(18) 0.0054(18) 0.018(2)
C63 0.039(3) 0.063(4) 0.039(3) 0.019(3) 0.015(2) 0.029(3)
C64 0.037(3) 0.070(4) 0.030(3) -0.007(3) 0.001(2) 0.027(3)
F1 0.349(11) 0.085(3) 0.070(3) 0.024(3) 0.081(5) 0.147(5)
F2 0.154(7) 0.264(10) 0.092(4) -0.116(6) -0.006(5) 0.030(7)
F3 0.239(7) 0.066(3) 0.073(3) 0.016(2) 0.092(4) 0.062(4)
F4 0.553(18) 0.116(5) 0.089(4) 0.079(4) 0.175(7) 0.175(8)
F5 0.082(3) 0.186(6) 0.252(8) 0.182(7) 0.077(4) 0.048(4)
F6 0.093(3) 0.200(6) 0.103(4) 0.117(4) 0.045(3) 0.087(4)
F7 0.149(4) 0.050(2) 0.060(2) 0.0192(18) 0.035(2) 0.057(3)
F8 0.060(2) 0.049(2) 0.090(3) -0.0029(19) 0.034(2) 0.0230(17)
F9 0.076(3) 0.048(2) 0.060(2) -0.0240(17) 0.0018(19) 0.0164(18)
F10 0.0464(19) 0.068(2) 0.085(3) 0.039(2) -0.0044(18) 0.0162(17)
F11 0.0426(19) 0.151(4) 0.052(2) 0.024(2) 0.0131(16) 0.047(2)
F12 0.055(2) 0.068(2) 0.061(2) -0.0038(18) -0.0248(17) 0.0108(18)
F13 0.058(2) 0.065(2) 0.058(2) 0.0274(17) -0.0078(16) 0.0229(18)
F14 0.124(4) 0.045(2) 0.077(3) 0.0121(19) -0.011(2) 0.043(2)
F15 0.081(3) 0.118(4) 0.145(4) 0.110(4) 0.043(3) 0.039(3)
F16 0.0295(17) 0.090(3) 0.091(3) -0.009(2) 0.0044(18) 0.0200(18)
F17 0.058(2) 0.053(2) 0.133(4) 0.007(2) 0.056(2) 0.0251(18)
F18 0.078(3) 0.130(4) 0.084(3) 0.042(3) 0.059(2) 0.051(3)
F19 0.052(4) 0.274(17) 0.028(3) -0.018(6) 0.014(3) 0.045(7)
F20 0.088(6) 0.151(10) 0.059(4) 0.052(5) 0.048(4) 0.102(7)
F21 0.171(14) 0.101(7) 0.205(16) 0.089(9) 0.158(14) 0.066(8)
F22 0.103(3) 0.070(2) 0.0322(17) -0.0105(16) -0.0030(18) 0.037(2)
F23 0.060(3) 0.309(9) 0.035(2) -0.008(3) -0.0051(18) 0.095(4)
F24 0.122(4) 0.096(3) 0.041(2) 0.024(2) -0.010(2) 0.018(3)
F19' 0.081(11) 0.058(9) 0.082(11) -0.005(6) 0.050(9) 0.027(6)
F20' 0.018(6) 0.15(3) 0.055(8) 0.027(11) 0.008(5) 0.016(9)
F21' 0.067(12) 0.087(16) 0.042(9) 0.025(9) 0.024(8) 0.037(11)
N1 0.138(6) 0.033(3) 0.028(2) -0.007(2) 0.032(3) -0.015(3)
N2 0.157(6) 0.026(2) 0.022(2) 0.0018(18) -0.019(3) -0.004(3)
N3 0.051(3) 0.032(2) 0.041(3) 0.0036(19) 0.015(2) 0.010(2)
O1 0.064(11) 0.032(8) 0.110(16) 0.021(9) -0.010(10) 0.024(8)
O2 0.080(13) 0.112(16) 0.062(11) 0.050(11) 0.034(10) 0.061(13)
Pd1 0.0268(2) 0.0219(2) 0.0270(2) 0.00330(14) -0.00254(13) 0.00837(14)

loop_
_atom_type_symbol
_atom_type_description
_atom_type_scat_dispersion_real
_atom_type_scat_dispersion_imag
_atom_type_scat_source
C C 0.0033 0.0016 'International Tables Vol C Tables 4.2.6.8 and 6.1.1.4'
B B 0.0013 0.0007 'International Tables Vol C Tables 4.2.6.8 and 6.1.1.4'
F F 0.0171 0.0103 'International Tables Vol C Tables 4.2.6.8 and 6.1.1.4'
N N 0.0061 0.0033 'International Tables Vol C Tables 4.2.6.8 and 6.1.1.4'
Pd Pd -0.9988 1.0072 'International Tables Vol C Tables 4.2.6.8 and 6.1.1.4'
H H 0.0000 0.0000 'International Tables Vol C Tables 4.2.6.8 and 6.1.1.4'
O O 0.0106 0.0060 'International Tables Vol C Tables 4.2.6.8 and 6.1.1.4'

loop_
_geom_angle_atom_site_label_1
_geom_angle_atom_site_label_2
_geom_angle_atom_site_label_3
_geom_angle
C41 B1 C57 114.5(3)
C41 B1 C49 103.2(4)
C57 B1 C49 110.1(3)
C41 B1 C33 112.0(3)
C57 B1 C33 104.9(4)
C49 B1 C33 112.4(3)
C2 C1 C6 121.9(6)
C2 C1 N1 119.4(6)
C6 C1 N1 118.5(6)
C3 C2 C1 117.8(6)
C3 C2 C7 127.6(8)
C1 C2 C7 113.5(8)
C2 C3 C4 123.0(7)
C2 C3 H3 118.5
C4 C3 H3 118.5
C5 C4 C3 118.4(6)
C5 C4 H4 120.8
C3 C4 H4 120.8
C4 C5 C6 121.2(6)
C4 C5 H5 119.4
C6 C5 H5 119.4
C1 C6 C5 117.7(5)
C1 C6 C10 125.4(5)
C5 C6 C10 116.7(5)
C8 C7 C9 104.0(12)
C8 C7 C2 113.4(8)
C9 C7 C2 94.4(13)
C8 C7 H7 120(5)
C9 C7 H7 116(5)
C2 C7 H7 106(5)
C7 C8 H8A 109.5
C7 C8 H8B 109.5
H8A C8 H8B 109.5
C7 C8 H8C 109.5
H8A C8 H8C 109.5
H8B C8 H8C 109.5
C7 C9 H9A 109.5
C7 C9 H9B 109.5
H9A C9 H9B 109.5
C7 C9 H9C 109.5
H9A C9 H9C 109.5
H9B C9 H9C 109.5
C11 C10 C6 113.5(6)
C11 C10 C12 103.7(8)
C6 C10 C12 107.8(8)
C11 C10 H10 110.5
C6 C10 H10 110.5
C12 C10 H10 110.5
C10 C11 H11A 109.5
C10 C11 H11B 109.5
H11A C11 H11B 109.5
C10 C11 H11C 109.5
H11A C11 H11C 109.5
H11B C11 H11C 109.5
C10 C12 H12A 109.5
C10 C12 H12B 109.5
H12A C12 H12B 109.5
C10 C12 H12C 109.5
H12A C12 H12C 109.5
H12B C12 H12C 109.5
C16 C13 N1 111.1(5)
C16 C13 C15 115.1(6)
N1 C13 C15 104.3(6)
C16 C13 C14 91.7(6)
N1 C13 C14 118.6(6)
C15 C13 C14 116.2(7)
C13 C14 H14A 109.5
C13 C14 H14B 109.5
H14A C14 H14B 109.5
C13 C14 H14C 109.5
H14A C14 H14C 109.5
H14B C14 H14C 109.5
C13 C15 H15A 109.5
C13 C15 H15B 109.5
H15A C15 H15B 109.5
C13 C15 H15C 109.5
H15A C15 H15C 109.5
H15B C15 H15C 109.5
C13 C16 N2 119.1(6)
C13 C16 C17 120.6(6)
N2 C16 C17 120.3(7)
C16 C17 H17A 109.5
C16 C17 H17B 109.5
H17A C17 H17B 109.5
C16 C17 H17C 109.5
H17A C17 H17C 109.5
H17B C17 H17C 109.5
C19 C18 C23 122.5(5)
C19 C18 N2 119.6(5)
C23 C18 N2 117.8(6)
C20 C19 C18 117.2(5)
C20 C19 C24 117.9(7)
C18 C19 C24 124.9(8)
C21 C20 C19 121.6(6)
C21 C20 H20 119.2
C19 C20 H20 119.2
C20 C21 C22 120.4(5)
C20 C21 H21 119.8
C22 C21 H21 119.8
C21 C22 C23 121.4(5)
C21 C22 H22 119.3
C23 C22 H22 119.3
C18 C23 C22 116.7(5)
C18 C23 C27 124.0(5)
C22 C23 C27 119.3(5)
C25 C24 C19 113.2(6)
C25 C24 C26 108.8(9)
C19 C24 C26 109.0(8)
C25 C24 H24 109(7)
C19 C24 H24 101(7)
C26 C24 H24 116(7)
C24 C25 H25A 109.5
C24 C25 H25B 109.5
H25A C25 H25B 109.5
C24 C25 H25C 109.5
H25A C25 H25C 109.5
H25B C25 H25C 109.5
C24 C26 H26A 109.5
C24 C26 H26B 109.5
H26A C26 H26B 109.5
C24 C26 H26C 109.5
H26A C26 H26C 109.5
H26B C26 H26C 109.5
C23 C27 C29 112.0(5)
C23 C27 C28 110.7(5)
C29 C27 C28 108.6(7)
C23 C27 H27 108(4)
C29 C27 H27 103(4)
C28 C27 H27 114(4)
C27 C28 H28A 109.5
C27 C28 H28B 109.5
H28A C28 H28B 109.5
C27 C28 H28C 109.5
H28A C28 H28C 109.5
H28B C28 H28C 109.5
C27 C29 H29A 109.5
C27 C29 H29B 109.5
H29A C29 H29B 109.5
C27 C29 H29C 109.5
H29A C29 H29C 109.5
H29B C29 H29C 109.5
Pd1 C30 H30A 109.5
Pd1 C30 H30B 109.5
H30A C30 H30B 109.5
Pd1 C30 H30C 109.5
H30A C30 H30C 109.5
H30B C30 H30C 109.5
N3 C31 C32 175.4(7)
C31 C32 H32A 109.5
C31 C32 H32B 109.5
H32A C32 H32B 109.5
C31 C32 H32C 109.5
H32A C32 H32C 109.5
H32B C32 H32C 109.5
C38 C33 C34 115.5(4)
C38 C33 B1 122.4(4)
C34 C33 B1 122.0(4)
C35 C34 C33 122.1(4)
C35 C34 H34 119.0
C33 C34 H34 119.0
C36 C35 C34 120.2(4)
C36 C35 C39 120.5(5)
C34 C35 C39 119.3(5)
C37 C36 C35 119.0(4)
C37 C36 H36 120.5
C35 C36 H36 120.5
C36 C37 C38 120.2(4)
C36 C37 C40 118.8(4)
C38 C37 C40 121.0(5)
C33 C38 C37 123.0(4)
C33 C38 H38 118.5
C37 C38 H38 118.5
F1 C39 F3 107.1(7)
F1 C39 F2 107.7(8)
F3 C39 F2 99.5(7)
F1 C39 C35 115.0(5)
F3 C39 C35 114.8(6)
F2 C39 C35 111.4(7)
F6 C40 F4 111.0(8)
F6 C40 F5 103.5(5)
F4 C40 F5 99.0(7)
F6 C40 C37 114.6(5)
F4 C40 C37 113.3(5)
F5 C40 C37 114.0(7)
C42 C41 C46 115.3(4)
C42 C41 B1 123.4(4)
C46 C41 B1 120.8(4)
C43 C42 C41 122.5(4)
C43 C42 H42 118.8
C41 C42 H42 118.8
C44 C43 C42 121.3(4)
C44 C43 C47 120.6(4)
C42 C43 C47 118.1(4)
C43 C44 C45 117.9(4)
C43 C44 H44 121.1
C45 C44 H44 121.1
C46 C45 C44 120.5(4)
C46 C45 C48 118.8(4)
C44 C45 C48 120.6(4)
C45 C46 C41 122.5(4)
C45 C46 H46 118.7
C41 C46 H46 118.7
F7 C47 F8 106.1(5)
F7 C47 F9 105.9(5)
F8 C47 F9 105.2(4)
F7 C47 C43 112.9(4)
F8 C47 C43 112.8(4)
F9 C47 C43 113.3(5)
F11 C48 F10 108.0(5)
F11 C48 F12 104.9(4)
F10 C48 F12 105.6(4)
F11 C48 C45 112.3(4)
F10 C48 C45 112.5(4)
F12 C48 C45 112.9(5)
C50 C49 C54 115.1(4)
C50 C49 B1 121.8(4)
C54 C49 B1 123.0(4)
C51 C50 C49 122.5(4)
C51 C50 H50 118.8
C49 C50 H50 118.8
C52 C51 C50 121.2(4)
C52 C51 C55 120.8(5)
C50 C51 C55 118.0(4)
C51 C52 C53 117.8(4)
C51 C52 H52 121.1
C53 C52 H52 121.1
C54 C53 C52 120.9(4)
C54 C53 C56 119.8(5)
C52 C53 C56 119.3(5)
C53 C54 C49 122.6(4)
C53 C54 H54 118.7
C49 C54 H54 118.7
F15 C55 F14 107.0(5)
F15 C55 F13 106.0(5)
F14 C55 F13 105.3(5)
F15 C55 C51 113.4(5)
F14 C55 C51 112.5(5)
F13 C55 C51 112.0(5)
F18 C56 F16 106.9(5)
F18 C56 F17 106.3(5)
F16 C56 F17 105.3(5)
F18 C56 C53 113.5(5)
F16 C56 C53 112.2(4)
F17 C56 C53 112.0(4)
C58 C57 C62 116.0(4)
C58 C57 B1 124.5(4)
C62 C57 B1 119.4(4)
C57 C58 C59 122.0(4)
C57 C58 H58 119.0
C59 C58 H58 119.0
C60 C59 C58 120.7(4)
C60 C59 C63 119.0(4)
C58 C59 C63 120.3(4)
C59 C60 C61 118.6(4)
C59 C60 H60 120.7
C61 C60 H60 120.7
C60 C61 C62 120.4(4)
C60 C61 C64 120.8(4)
C62 C61 C64 118.8(4)
C61 C62 C57 122.3(4)
C61 C62 H62 118.8
C57 C62 H62 118.8
F21' C63 F21 48.7(9)
F21' C63 F20 130.5(9)
F21 C63 F20 107.2(8)
F21' C63 F19 59.2(10)
F21 C63 F19 105.9(9)
F20 C63 F19 106.0(8)
F21' C63 F20' 101.2(14)
F21 C63 F20' 59.9(12)
F20 C63 F20' 49.4(11)
F19 C63 F20' 130.1(9)
F21' C63 F19' 102.8(13)
F21 C63 F19' 136.3(9)
F20 C63 F19' 63.1(11)
F19 C63 F19' 47.5(10)
F20' C63 F19' 107.1(14)
F21' C63 C59 116.6(8)
F21 C63 C59 111.5(6)
F20 C63 C59 112.6(5)
F19 C63 C59 113.2(5)
F20' C63 C59 116.4(8)
F19' C63 C59 111.3(8)
F23 C64 F22 112.6(6)
F23 C64 F24 104.0(6)
F22 C64 F24 99.8(5)
F23 C64 C61 115.0(5)
F22 C64 C61 112.1(5)
F24 C64 C61 111.9(5)
C1 N1 C13 127.2(5)
C1 N1 Pd1 120.9(4)
C13 N1 Pd1 110.1(4)
C1 N1 H1N 103(6)
C13 N1 H1N 104(6)
Pd1 N1 H1N 73(6)
C16 N2 C18 118.3(5)
C16 N2 Pd1 115.5(4)
C18 N2 Pd1 124.1(3)
C31 N3 Pd1 166.5(4)
N3 Pd1 C30 90.8(2)
N3 Pd1 N2 174.27(18)
C30 Pd1 N2 94.6(2)
N3 Pd1 N1 94.74(18)
C30 Pd1 N1 174.3(2)
N2 Pd1 N1 79.77(18)
N3 Pd1 H1N 86(2)
C30 Pd1 H1N 158.3(8)
N2 Pd1 H1N 88(2)
N1 Pd1 H1N 21.9(4)

loop_
_geom_bond_atom_site_label_1
_geom_bond_atom_site_label_2
_geom_bond_distance
B1 C41 1.636(6)
B1 C57 1.639(6)
B1 C49 1.641(6)
B1 C33 1.642(6)
C1 C2 1.365(10)
C1 C6 1.390(7)
C1 N1 1.460(8)
C2 C3 1.361(14)
C2 C7 1.618(13)
C3 C4 1.371(12)
C3 H3 0.9300
C4 C5 1.360(9)
C4 H4 0.9300
C5 C6 1.393(7)
C5 H5 0.9300
C6 C10 1.517(9)
C7 C8 1.381(15)
C7 C9 1.392(18)
C7 H7 0.987(11)
C8 H8A 0.9600
C8 H8B 0.9600
C8 H8C 0.9600
C9 H9A 0.9600
C9 H9B 0.9600
C9 H9C 0.9600
C10 C11 1.506(9)
C10 C12 1.609(9)
C10 H10 0.9800
C11 H11A 0.9600
C11 H11B 0.9600
C11 H11C 0.9600
C12 H12A 0.9600
C12 H12B 0.9600
C12 H12C 0.9600
C13 C16 1.384(10)
C13 N1 1.523(9)
C13 C15 1.612(9)
C13 C14 1.543(5)
C14 H14A 0.9600
C14 H14B 0.9600
C14 H14C 0.9600
C15 H15A 0.9600
C15 H15B 0.9600
C15 H15C 0.9600
C16 N2 1.387(8)
C16 C17 1.461(9)
C17 H17A 0.9600
C17 H17B 0.9600
C17 H17C 0.9600
C18 C19 1.392(9)
C18 C23 1.398(7)
C18 N2 1.453(7)
C19 C20 1.389(10)
C19 C24 1.520(9)
C20 C21 1.360(9)
C20 H20 0.9300
C21 C22 1.367(8)
C21 H21 0.9300
C22 C23 1.398(6)
C22 H22 0.9300
C23 C27 1.511(8)
C24 C25 1.489(10)
C24 C26 1.583(16)
C24 H24 0.79(8)
C25 H25A 0.9600
C25 H25B 0.9600
C25 H25C 0.9600
C26 H26A 0.9600
C26 H26B 0.9600
C26 H26C 0.9600
C27 C29 1.519(10)
C27 C28 1.549(9)
C27 H27 1.10(7)
C28 H28A 0.9600
C28 H28B 0.9600
C28 H28C 0.9600
C29 H29A 0.9600
C29 H29B 0.9600
C29 H29C 0.9600
C30 Pd1 2.015(6)
C30 H30A 0.9600
C30 H30B 0.9600
C30 H30C 0.9600
C31 N3 1.134(7)
C31 C32 1.445(9)
C32 H32A 0.9600
C32 H32B 0.9600
C32 H32C 0.9600
C33 C38 1.387(6)
C33 C34 1.403(6)
C34 C35 1.398(7)
C34 H34 0.9300
C35 C36 1.384(7)
C35 C39 1.495(8)
C36 C37 1.372(7)
C36 H36 0.9300
C37 C38 1.394(7)
C37 C40 1.486(7)
C38 H38 0.9300
C39 F1 1.254(8)
C39 F3 1.304(9)
C39 F2 1.305(11)
C40 F6 1.280(8)
C40 F4 1.287(8)
C40 F5 1.299(9)
C41 C42 1.392(6)
C41 C46 1.407(6)
C42 C43 1.393(7)
C42 H42 0.9300
C43 C44 1.374(7)
C43 C47 1.494(7)
C44 C45 1.395(7)
C44 H44 0.9300
C45 C46 1.388(6)
C45 C48 1.492(7)
C46 H46 0.9300
C47 F7 1.332(7)
C47 F8 1.332(7)
C47 F9 1.340(7)
C48 F11 1.319(6)
C48 F10 1.318(7)
C48 F12 1.340(6)
C49 C50 1.396(6)
C49 C54 1.403(6)
C50 C51 1.385(7)
C50 H50 0.9300
C51 C52 1.375(7)
C51 C55 1.503(7)
C52 C53 1.386(7)
C52 H52 0.9300
C53 C54 1.379(7)
C53 C56 1.493(7)
C54 H54 0.9300
C55 F15 1.319(7)
C55 F14 1.337(7)
C55 F13 1.341(7)
C56 F18 1.323(7)
C56 F16 1.327(7)
C56 F17 1.337(7)
C57 C58 1.392(6)
C57 C62 1.402(6)
C58 C59 1.401(6)
C58 H58 0.9300
C59 C60 1.381(7)
C59 C63 1.495(7)
C60 C61 1.383(7)
C60 H60 0.9300
C61 C62 1.394(7)
C61 C64 1.499(7)
C62 H62 0.9300
C63 F21' 1.272(17)
C63 F21 1.304(10)
C63 F20 1.307(7)
C63 F19 1.305(9)
C63 F20' 1.316(14)
C63 F19' 1.328(15)
C64 F23 1.260(6)
C64 F22 1.317(7)
C64 F24 1.373(8)
N1 Pd1 2.131(5)
N1 H1N 0.797(11)
N2 Pd1 2.026(5)
N3 Pd1 1.989(5)
Pd1 H1N 2.05(8)

loop_
_geom_torsion_atom_site_label_1
_geom_torsion_atom_site_label_2
_geom_torsion_atom_site_label_3
_geom_torsion_atom_site_label_4
_geom_torsion
C6 C1 C2 C3 0.6(13)
N1 C1 C2 C3 175.5(8)
C6 C1 C2 C7 169.2(7)
N1 C1 C2 C7 -15.9(11)
C1 C2 C3 C4 -1.2(16)
C7 C2 C3 C4 -167.9(11)
C2 C3 C4 C5 0.6(15)
C3 C4 C5 C6 0.5(11)
C2 C1 C6 C5 0.4(9)
N1 C1 C6 C5 -174.5(5)
C2 C1 C6 C10 174.6(8)
N1 C1 C6 C10 -0.3(9)
C4 C5 C6 C1 -1.0(9)
C4 C5 C6 C10 -175.7(7)
C3 C2 C7 C8 38.2(19)
C1 C2 C7 C8 -129.1(12)
C3 C2 C7 C9 -69.1(14)
C1 C2 C7 C9 123.7(9)
C1 C6 C10 C11 128.0(7)
C5 C6 C10 C11 -57.7(10)
C1 C6 C10 C12 -117.7(9)
C5 C6 C10 C12 56.6(9)
N1 C13 C16 N2 -23.1(10)
C15 C13 C16 N2 -141.2(7)
C14 C13 C16 N2 98.6(8)
N1 C13 C16 C17 155.0(7)
C15 C13 C16 C17 36.9(10)
C14 C13 C16 C17 -83.3(8)
C23 C18 C19 C20 -5.2(8)
N2 C18 C19 C20 176.9(5)
C23 C18 C19 C24 173.4(6)
N2 C18 C19 C24 -4.4(9)
C18 C19 C20 C21 1.8(9)
C24 C19 C20 C21 -177.0(6)
C19 C20 C21 C22 1.6(9)
C20 C21 C22 C23 -1.7(8)
C19 C18 C23 C22 5.1(7)
N2 C18 C23 C22 -177.0(4)
C19 C18 C23 C27 -174.6(5)
N2 C18 C23 C27 3.3(7)
C21 C22 C23 C18 -1.5(7)
C21 C22 C23 C27 178.2(5)
C20 C19 C24 C25 -67.9(11)
C18 C19 C24 C25 113.4(9)
C20 C19 C24 C26 53.3(10)
C18 C19 C24 C26 -125.4(9)
C18 C23 C27 C29 130.9(6)
C22 C23 C27 C29 -48.8(7)
C18 C23 C27 C28 -107.7(7)
C22 C23 C27 C28 72.6(8)
C41 B1 C33 C38 34.8(6)
C57 B1 C33 C38 -90.0(5)
C49 B1 C33 C38 150.4(4)
C41 B1 C33 C34 -148.5(4)
C57 B1 C33 C34 86.8(5)
C49 B1 C33 C34 -32.9(6)
C38 C33 C34 C35 -0.6(7)
B1 C33 C34 C35 -177.6(5)
C33 C34 C35 C36 -1.0(8)
C33 C34 C35 C39 -179.8(6)
C34 C35 C36 C37 2.0(8)
C39 C35 C36 C37 -179.3(6)
C35 C36 C37 C38 -1.4(8)
C35 C36 C37 C40 -179.8(5)
C34 C33 C38 C37 1.3(7)
B1 C33 C38 C37 178.2(4)
C36 C37 C38 C33 -0.3(7)
C40 C37 C38 C33 178.1(5)
C36 C35 C39 F1 -21.5(11)
C34 C35 C39 F1 157.3(8)
C36 C35 C39 F3 -146.4(7)
C34 C35 C39 F3 32.3(10)
C36 C35 C39 F2 101.4(9)
C34 C35 C39 F2 -79.8(10)
C36 C37 C40 F6 51.2(9)
C38 C37 C40 F6 -127.2(6)
C36 C37 C40 F4 179.9(8)
C38 C37 C40 F4 1.5(10)
C36 C37 C40 F5 -67.8(7)
C38 C37 C40 F5 113.8(6)
C57 B1 C41 C42 -33.1(6)
C49 B1 C41 C42 86.6(5)
C33 B1 C41 C42 -152.3(4)
C57 B1 C41 C46 155.1(4)
C49 B1 C41 C46 -85.3(5)
C33 B1 C41 C46 35.8(6)
C46 C41 C42 C43 -0.8(6)
B1 C41 C42 C43 -173.1(4)
C41 C42 C43 C44 0.1(7)
C41 C42 C43 C47 -177.9(4)
C42 C43 C44 C45 1.1(7)
C47 C43 C44 C45 179.1(4)
C43 C44 C45 C46 -1.7(7)
C43 C44 C45 C48 -179.8(4)
C44 C45 C46 C41 1.0(7)
C48 C45 C46 C41 179.1(4)
C42 C41 C46 C45 0.3(6)
B1 C41 C46 C45 172.8(4)
C44 C43 C47 F7 125.9(5)
C42 C43 C47 F7 -56.1(7)
C44 C43 C47 F8 -113.8(6)
C42 C43 C47 F8 64.2(6)
C44 C43 C47 F9 5.5(7)
C42 C43 C47 F9 -176.5(4)
C46 C45 C48 F11 53.2(7)
C44 C45 C48 F11 -128.6(5)
C46 C45 C48 F10 -68.9(6)
C44 C45 C48 F10 109.2(5)
C46 C45 C48 F12 171.7(4)
C44 C45 C48 F12 -10.2(7)
C41 B1 C49 C50 -88.8(5)
C57 B1 C49 C50 33.8(5)
C33 B1 C49 C50 150.4(4)
C41 B1 C49 C54 87.1(5)
C57 B1 C49 C54 -150.3(4)
C33 B1 C49 C54 -33.7(6)
C54 C49 C50 C51 2.1(6)
B1 C49 C50 C51 178.3(4)
C49 C50 C51 C52 -1.1(7)
C49 C50 C51 C55 177.5(5)
C50 C51 C52 C53 -0.2(7)
C55 C51 C52 C53 -178.7(5)
C51 C52 C53 C54 0.2(7)
C51 C52 C53 C56 -178.6(5)
C52 C53 C54 C49 1.0(7)
C56 C53 C54 C49 179.8(4)
C50 C49 C54 C53 -2.1(6)
B1 C49 C54 C53 -178.2(4)
C52 C51 C55 F15 -3.0(8)
C50 C51 C55 F15 178.5(5)
C52 C51 C55 F14 -124.7(6)
C50 C51 C55 F14 56.8(7)
C52 C51 C55 F13 116.9(5)
C50 C51 C55 F13 -61.7(6)
C54 C53 C56 F18 158.3(5)
C52 C53 C56 F18 -22.9(7)
C54 C53 C56 F16 -80.3(6)
C52 C53 C56 F16 98.5(6)
C54 C53 C56 F17 37.9(7)
C52 C53 C56 F17 -143.3(5)
C41 B1 C57 C58 -30.4(6)
C49 B1 C57 C58 -146.1(4)
C33 B1 C57 C58 92.8(5)
C41 B1 C57 C62 154.2(4)
C49 B1 C57 C62 38.5(5)
C33 B1 C57 C62 -82.6(5)
C62 C57 C58 C59 -1.3(6)
B1 C57 C58 C59 -176.8(4)
C57 C58 C59 C60 1.0(7)
C57 C58 C59 C63 -178.1(4)
C58 C59 C60 C61 -0.6(7)
C63 C59 C60 C61 178.5(5)
C59 C60 C61 C62 0.6(8)
C59 C60 C61 C64 -179.2(5)
C60 C61 C62 C57 -0.9(8)
C64 C61 C62 C57 178.8(5)
C58 C57 C62 C61 1.3(7)
B1 C57 C62 C61 177.1(4)
C60 C59 C63 F21' 137.3(15)
C58 C59 C63 F21' -43.6(16)
C60 C59 C63 F21 84.0(11)
C58 C59 C63 F21 -96.9(11)
C60 C59 C63 F20 -36.6(10)
C58 C59 C63 F20 142.5(8)
C60 C59 C63 F19 -156.7(10)
C58 C59 C63 F19 22.4(11)
C60 C59 C63 F20' 17.9(18)
C58 C59 C63 F20' -163.0(17)
C60 C59 C63 F19' -105.2(15)
C58 C59 C63 F19' 73.9(15)
C60 C61 C64 F23 8.6(9)
C62 C61 C64 F23 -171.2(6)
C60 C61 C64 F22 -121.8(6)
C62 C61 C64 F22 58.5(7)
C60 C61 C64 F24 127.0(6)
C62 C61 C64 F24 -52.8(7)
C2 C1 N1 C13 98.9(9)
C6 C1 N1 C13 -86.1(8)
C2 C1 N1 Pd1 -64.5(8)
C6 C1 N1 Pd1 110.6(6)
C16 C13 N1 C1 -143.2(7)
C15 C13 N1 C1 -18.6(9)
C14 C13 N1 C1 112.5(9)
C16 C13 N1 Pd1 21.7(8)
C15 C13 N1 Pd1 146.2(4)
C14 C13 N1 Pd1 -82.6(8)
C13 C16 N2 C18 177.1(7)
C17 C16 N2 C18 -1.0(11)
C13 C16 N2 Pd1 12.9(10)
C17 C16 N2 Pd1 -165.3(6)
C19 C18 N2 C16 -84.3(8)
C23 C18 N2 C16 97.8(8)
C19 C18 N2 Pd1 78.5(7)
C23 C18 N2 Pd1 -99.4(6)
C32 C31 N3 Pd1 1(11)
C31 N3 Pd1 C30 177(2)
C31 N3 Pd1 N2 14(4)
C31 N3 Pd1 N1 -2(2)
C16 N2 Pd1 N3 -16(3)
C18 N2 Pd1 N3 -179(40)
C16 N2 Pd1 C30 -178.1(7)
C18 N2 Pd1 C30 18.6(7)
C16 N2 Pd1 N1 0.7(6)
C18 N2 Pd1 N1 -162.5(7)
C1 N1 Pd1 N3 -27.7(6)
C13 N1 Pd1 N3 166.3(5)
C1 N1 Pd1 C30 166(4)
C13 N1 Pd1 C30 0(4)
C1 N1 Pd1 N2 153.9(6)
C13 N1 Pd1 N2 -12.0(5)
